data_7048489
loop_
_publ_author_name
'Casanovas, Berta'
'Speed, Saskia'
'El Fallah, Mohamed Salah'
'Vicente, Ramon'
'Font-Bard\'ia, Merc\`e'
'Zinna, Francesco'
'Di Bari, Lorenzo'

_publ_section_title
;
 Chiral dinuclear Ln(iii) complexes derived from S- and
 R-2-(6-methoxy-2-naphthyl)propionate. Optical and magnetic properties.
;
_journal_issue 6
_journal_name_full 'Dalton transactions (Cambridge, England : 2003)'
_journal_page_first 2059
_journal_page_last 2067
_journal_paper_doi 10.1039/c8dt04149k
_journal_volume 48
_journal_year 2019
_chemical_absolute_configuration rm
_chemical_formula_sum 'C117 H117 N7 O22 Tb2'
_chemical_formula_weight 2291.01
_space_group_crystal_system triclinic
_space_group_IT_number 1
_space_group_name_Hall 'P 1'
_space_group_name_H-M_alt 'P 1'
_symmetry_space_group_name_Hall 'P 1'
_symmetry_space_group_name_H-M 'P 1'
_atom_sites_solution_hydrogens mixed
_audit_creation_method SHELXL-2016/6
_audit_update_record
;
2018-10-16 deposited with the CCDC.
2019-01-10 downloaded from the CCDC.
;
_cell_angle_alpha 89.955(2)
_cell_angle_beta 77.517(2)
_cell_angle_gamma 84.175(2)
_cell_formula_units_Z 1
_cell_length_a 12.8145(5)
_cell_length_b 13.2959(6)
_cell_length_c 15.8108(7)
_cell_measurement_reflns_used 9420
_cell_measurement_temperature 100(2)
_cell_measurement_theta_max 26.45
_cell_measurement_theta_min 2.31
_cell_volume 2616.0(2)
_computing_cell_refinement 'Bruker SAINT'
_computing_data_collection 'Bruker APEX2'
_computing_data_reduction 'Bruker SAINT'
_computing_molecular_graphics 'Bruker SHELXTL'
_computing_publication_material 'Bruker SHELXTL'
_computing_structure_refinement 'SHELXL-2016/6 (Sheldrick, 2016)'
_computing_structure_solution 'SHELXT 2014/4 (Sheldrick, 2014)'
_diffrn_ambient_temperature 100(2)
_diffrn_measured_fraction_theta_full 0.998
_diffrn_measured_fraction_theta_max 0.997
_diffrn_measurement_device_type 'Bruker APEX-II CCD'
_diffrn_measurement_method '\f and \w scans'
_diffrn_radiation_type MoK\a
_diffrn_radiation_wavelength 0.71073
_diffrn_reflns_av_R_equivalents 0.0303
_diffrn_reflns_av_unetI/netI 0.0319
_diffrn_reflns_Laue_measured_fraction_full 0.998
_diffrn_reflns_Laue_measured_fraction_max 0.997
_diffrn_reflns_limit_h_max 16
_diffrn_reflns_limit_h_min -16
_diffrn_reflns_limit_k_max 16
_diffrn_reflns_limit_k_min -16
_diffrn_reflns_limit_l_max 19
_diffrn_reflns_limit_l_min -19
_diffrn_reflns_number 90676
_diffrn_reflns_point_group_measured_fraction_full 0.998
_diffrn_reflns_point_group_measured_fraction_max 0.997
_diffrn_reflns_theta_full 25.242
_diffrn_reflns_theta_max 26.446
_diffrn_reflns_theta_min 2.315
_exptl_absorpt_coefficient_mu 1.417
_exptl_absorpt_correction_T_max 0.7454
_exptl_absorpt_correction_T_min 0.6779
_exptl_absorpt_correction_type multi-scan
_exptl_absorpt_process_details sadabs
_exptl_crystal_colour colorless
_exptl_crystal_density_diffrn 1.454
_exptl_crystal_description needles
_exptl_crystal_F_000 1174
_exptl_crystal_preparation 'Magnetic properties,Luminescent,chiral'
_exptl_crystal_recrystallization_method 'Vapour deposition'
_exptl_crystal_size_max 0.300
_exptl_crystal_size_mid 0.104
_exptl_crystal_size_min 0.078
_refine_diff_density_max 1.060
_refine_diff_density_min -0.476
_refine_diff_density_rms 0.068
_refine_ls_abs_structure_details
;
 Refined as an inversion twin.
;
_refine_ls_abs_structure_Flack -0.019(7)
_refine_ls_extinction_method none
_refine_ls_goodness_of_fit_ref 1.080
_refine_ls_hydrogen_treatment mixed
_refine_ls_matrix_type full
_refine_ls_number_parameters 1382
_refine_ls_number_reflns 21321
_refine_ls_number_restraints 13
_refine_ls_restrained_S_all 1.079
_refine_ls_R_factor_all 0.0286
_refine_ls_R_factor_gt 0.0242
_refine_ls_shift/su_max 0.001
_refine_ls_shift/su_mean 0.000
_refine_ls_structure_factor_coef Fsqd
_refine_ls_weighting_details 'w=1/[\s^2^(Fo^2^)+(0.0277P)^2^+0.9827P] where P=(Fo^2^+2Fc^2^)/3'
_refine_ls_weighting_scheme calc
_refine_ls_wR_factor_gt 0.0569
_refine_ls_wR_factor_ref 0.0592
_reflns_Friedel_coverage 1.000
_reflns_Friedel_fraction_full 0.998
_reflns_Friedel_fraction_max 0.997
_reflns_number_gt 19803
_reflns_number_total 21321
_reflns_threshold_expression 'I > 2\s(I)'
_cod_data_source_file c8dt04149k2.cif
_cod_data_source_block S-3_Tb
_cod_depositor_comments 'Adding full bibliography for 7048484--7048489.cif.'
_cod_database_code 7048489
_shelx_shelxl_version_number 2016/6
_shelx_space_group_comment
;
The symmetry employed for this shelxl refinement is uniquely defined
by the following loop, which should always be used as a source of
symmetry information in preference to the above space-group names.
They are only intended as comments.
;

loop_
_space_group_symop_operation_xyz
'x, y, z'

loop_
_atom_site_label
_atom_site_type_symbol
_atom_site_fract_x
_atom_site_fract_y
_atom_site_fract_z
_atom_site_U_iso_or_equiv
_atom_site_adp_type
_atom_site_occupancy
_atom_site_site_symmetry_order
_atom_site_calc_flag
_atom_site_refinement_flags_posn
_atom_site_refinement_flags_adp
_atom_site_refinement_flags_occupancy
_atom_site_disorder_assembly
_atom_site_disorder_group
Tb1 Tb 1.01162(2) 0.21692(2) 0.53913(2) 0.01885(7) Uani 1 1 d . . . . .
N1 N 1.1711(4) 0.1004(4) 0.4445(4) 0.0211(12) Uani 1 1 d . . . . .
Tb2 Tb 0.76062(2) 0.36649(2) 0.47672(2) 0.02207(8) Uani 1 1 d . . . . .
N2 N 1.1937(4) 0.2213(5) 0.5786(4) 0.0218(12) Uani 1 1 d . . . . .
O1 O 0.9359(4) 0.1197(4) 0.4495(3) 0.0238(11) Uani 1 1 d . . . . .
O2 O 0.7827(4) 0.1984(4) 0.4236(3) 0.0249(11) Uani 1 1 d . . . . .
O3 O 0.9477(4) 0.3310(4) 0.4310(3) 0.0254(12) Uani 1 1 d . . . . .
O5 O 0.9856(4) 0.3834(4) 0.5958(3) 0.0266(11) Uani 1 1 d . . . . .
O6 O 0.8357(4) 0.4665(4) 0.5673(3) 0.0287(12) Uani 1 1 d . . . . .
O7 O 0.8260(4) 0.2516(4) 0.5881(3) 0.0211(10) Uani 1 1 d . . . . .
O8 O 0.6526(4) 0.2765(4) 0.5950(3) 0.0264(12) Uani 1 1 d . . . . .
O9 O 1.0136(4) 0.0562(4) 0.6097(3) 0.0346(11) Uani 1 1 d . U . . .
O10 O 0.9929(4) 0.1884(4) 0.6975(3) 0.0332(12) Uani 1 1 d . . . . .
O11 O 0.7557(5) 0.5214(4) 0.3891(4) 0.0412(12) Uani 1 1 d . U . . .
O12 O 0.7964(4) 0.3753(5) 0.3189(4) 0.0400(13) Uani 1 1 d . . . . .
O14 O 1.6425(3) 0.3929(4) 0.0290(3) 0.0488(11) Uani 1 1 d . . . . .
C14 C 1.3095(6) 0.2010(7) -0.1065(5) 0.062(2) Uani 1 1 d . . . . .
H14A H 1.373070 0.205640 -0.153124 0.093 Uiso 1 1 calc R U . . .
H14B H 1.313065 0.244776 -0.057599 0.093 Uiso 1 1 calc R U . . .
H14C H 1.244606 0.222631 -0.127775 0.093 Uiso 1 1 calc R U . . .
O15 O 0.3945(4) 0.7686(4) 0.9734(4) 0.0755(17) Uani 1 1 d . . . . .
O16 O 0.4175(3) -0.2534(3) 0.5070(3) 0.0416(9) Uani 1 1 d . . . . .
O17 O 0.5219(4) 0.0705(5) 1.1374(3) 0.0675(16) Uani 1 1 d . . . . .
O18 O 1.2664(5) 0.4424(6) -0.1414(4) 0.0811(19) Uani 1 1 d . . . . .
N3 N 0.5930(5) 0.4792(5) 0.5580(4) 0.0250(13) Uani 1 1 d . . . . .
N4 N 0.5858(5) 0.3550(5) 0.4229(4) 0.0265(13) Uani 1 1 d . . . . .
O4 O 1.1210(4) 0.3108(4) 0.4229(3) 0.0227(11) Uani 1 1 d . . . . .
C1 C 0.8572(6) 0.1288(6) 0.4130(5) 0.0229(16) Uani 1 1 d . . . . .
C2 C 0.8584(5) 0.0448(6) 0.3456(5) 0.0303(16) Uani 1 1 d . . . . .
H2 H 0.891145 -0.019509 0.366165 0.036 Uiso 1 1 calc R U . . .
C3 C 0.7441(4) 0.0281(5) 0.3364(3) 0.0379(13) Uani 1 1 d . . . . .
H3A H 0.711922 0.088545 0.312321 0.057 Uiso 1 1 calc R U . . .
H3B H 0.700039 0.015325 0.393477 0.057 Uiso 1 1 calc R U . . .
H3C H 0.747534 -0.030141 0.297615 0.057 Uiso 1 1 calc R U . . .
C4 C 0.9308(4) 0.0706(5) 0.2599(4) 0.0349(15) Uani 1 1 d . . . . .
C5 C 1.0068(4) -0.0003(5) 0.2145(3) 0.0385(13) Uani 1 1 d . . . . .
H5 H 1.011447 -0.067456 0.234905 0.046 Uiso 1 1 calc R U . . .
C6 C 1.0793(6) 0.0241(7) 0.1369(5) 0.0412(19) Uani 1 1 d . . . . .
C7 C 1.0714(4) 0.1241(5) 0.1070(3) 0.0385(13) Uani 1 1 d . . . . .
C8 C 0.9898(4) 0.1969(5) 0.1534(3) 0.0388(13) Uani 1 1 d . . . . .
H8 H 0.982196 0.263788 0.132782 0.047 Uiso 1 1 calc R U . . .
C9 C 0.9222(4) 0.1702(5) 0.2279(3) 0.0372(13) Uani 1 1 d . . . . .
H9 H 0.868551 0.219356 0.258616 0.045 Uiso 1 1 calc R U . . .
C10 C 1.1593(5) -0.0473(6) 0.0907(4) 0.0491(17) Uani 1 1 d . . . . .
H10 H 1.163924 -0.115348 0.109106 0.059 Uiso 1 1 calc R U . . .
C11 C 1.2313(5) -0.0193(6) 0.0188(4) 0.0530(17) Uani 1 1 d . . . . .
H11 H 1.285041 -0.068244 -0.012253 0.064 Uiso 1 1 calc R U . . .
C12 C 1.2260(4) 0.0803(6) -0.0087(4) 0.0454(15) Uani 1 1 d . . . . .
C13 C 1.1469(4) 0.1521(6) 0.0309(4) 0.0425(14) Uani 1 1 d . . . . .
H13 H 1.141614 0.218602 0.009065 0.051 Uiso 1 1 calc R U . . .
O13 O 1.3064(3) 0.0969(4) -0.0784(3) 0.0538(12) Uani 1 1 d . . . . .
C15 C 1.0413(6) 0.3512(6) 0.3977(5) 0.0237(17) Uani 1 1 d . . . . .
C16 C 1.0564(6) 0.4306(6) 0.3264(5) 0.0301(18) Uani 1 1 d . . . . .
H16 H 0.999855 0.425566 0.292331 0.036 Uiso 1 1 calc R U . . .
C17 C 1.0346(5) 0.5337(4) 0.3728(4) 0.0367(12) Uani 1 1 d . . . . .
H17A H 1.036953 0.587147 0.329904 0.055 Uiso 1 1 calc R U . . .
H17B H 1.089430 0.540849 0.406417 0.055 Uiso 1 1 calc R U . . .
H17C H 0.963462 0.539273 0.411775 0.055 Uiso 1 1 calc R U . . .
C18 C 1.1646(4) 0.4114(4) 0.2648(3) 0.0292(11) Uani 1 1 d . . . . .
C23 C 1.1900(5) 0.3195(5) 0.2176(4) 0.0422(14) Uani 1 1 d . . . . .
H23 H 1.139011 0.271299 0.226194 0.051 Uiso 1 1 calc R U . . .
C19 C 1.2405(4) 0.4787(4) 0.2543(3) 0.0319(11) Uani 1 1 d . . . . .
H19 H 1.225245 0.540999 0.286124 0.038 Uiso 1 1 calc R U . . .
C20 C 1.3422(4) 0.4562(4) 0.1960(3) 0.0310(11) Uani 1 1 d . . . . .
C21 C 1.3642(4) 0.3658(4) 0.1485(3) 0.0336(12) Uani 1 1 d . . . . .
C22 C 1.2839(5) 0.2975(5) 0.1609(4) 0.0466(15) Uani 1 1 d . . . . .
H22 H 1.296897 0.235513 0.128658 0.056 Uiso 1 1 calc R U . . .
C27 C 1.4651(5) 0.3404(5) 0.0897(4) 0.0403(14) Uani 1 1 d . . . . .
H27 H 1.479052 0.279074 0.056480 0.048 Uiso 1 1 calc R U . . .
C24 C 1.4241(5) 0.5224(5) 0.1871(4) 0.0453(14) Uani 1 1 d . . . . .
H24 H 1.411918 0.583818 0.220148 0.054 Uiso 1 1 calc R U . . .
C26 C 1.5414(4) 0.4075(5) 0.0827(3) 0.0384(13) Uani 1 1 d . . . . .
C25 C 1.5205(5) 0.4975(5) 0.1309(4) 0.0461(15) Uani 1 1 d . . . . .
H25 H 1.574440 0.542646 0.124725 0.055 Uiso 1 1 calc R U . . .
C28 C 1.6592(7) 0.3134(6) -0.0331(6) 0.081(3) Uani 1 1 d . . . . .
H28A H 1.596717 0.314510 -0.059589 0.122 Uiso 1 1 calc R U . . .
H28B H 1.669173 0.248580 -0.004834 0.122 Uiso 1 1 calc R U . . .
H28C H 1.723475 0.321931 -0.077984 0.122 Uiso 1 1 calc R U . . .
C29 C 0.9162(6) 0.4604(6) 0.6018(5) 0.0269(17) Uani 1 1 d . . . . .
C30 C 0.9346(6) 0.5523(6) 0.6534(5) 0.0330(16) Uani 1 1 d . . . . .
H30 H 0.995242 0.531557 0.682308 0.040 Uiso 1 1 calc R U . . .
C31 C 0.9690(5) 0.6357(4) 0.5902(4) 0.0444(14) Uani 1 1 d . . . . .
H31A H 1.038933 0.613430 0.552574 0.067 Uiso 1 1 calc R U . . .
H31B H 0.974770 0.696848 0.622796 0.067 Uiso 1 1 calc R U . . .
H31C H 0.915546 0.650417 0.554817 0.067 Uiso 1 1 calc R U . . .
C32 C 0.8363(4) 0.5838(4) 0.7230(3) 0.0285(10) Uani 1 1 d . . . . .
C37 C 0.8118(6) 0.5200(5) 0.7936(5) 0.0504(18) Uani 1 1 d . . . . .
H37 H 0.856933 0.459158 0.795653 0.060 Uiso 1 1 calc R U . . .
C33 C 0.7700(4) 0.6706(4) 0.7214(3) 0.0298(10) Uani 1 1 d . . . . .
H33 H 0.787170 0.715239 0.674617 0.036 Uiso 1 1 calc R U . . .
C36 C 0.7222(8) 0.5440(6) 0.8610(6) 0.060(3) Uani 1 1 d . . . . .
H36 H 0.709254 0.501545 0.909737 0.072 Uiso 1 1 calc R U . . .
C34 C 0.6768(4) 0.6964(4) 0.7867(3) 0.0292(10) Uani 1 1 d . . . . .
C35 C 0.6514(5) 0.6307(4) 0.8568(4) 0.0415(13) Uani 1 1 d . . . . .
C38 C 0.6054(5) 0.7845(4) 0.7837(4) 0.0370(12) Uani 1 1 d . . . . .
H38 H 0.621572 0.829693 0.737270 0.044 Uiso 1 1 calc R U . . .
C39 C 0.5149(5) 0.8054(4) 0.8455(4) 0.0430(14) Uani 1 1 d . . . . .
H39 H 0.468060 0.864595 0.841890 0.052 Uiso 1 1 calc R U . . .
C40 C 0.4893(5) 0.7397(5) 0.9156(4) 0.0509(16) Uani 1 1 d . . . . .
C42 C 0.3750(8) 0.7163(7) 1.0531(6) 0.097(3) Uani 1 1 d . . . . .
H42A H 0.305069 0.742807 1.088609 0.145 Uiso 1 1 calc R U . . .
H42B H 0.431566 0.726133 1.084338 0.145 Uiso 1 1 calc R U . . .
H42C H 0.374888 0.643993 1.041226 0.145 Uiso 1 1 calc R U . . .
C41 C 0.5566(6) 0.6532(5) 0.9217(5) 0.0554(18) Uani 1 1 d . . . . .
H41 H 0.539502 0.609256 0.968949 0.066 Uiso 1 1 calc R U . . .
C43 C 0.7301(5) 0.2326(6) 0.6233(5) 0.0206(16) Uani 1 1 d . . . . .
C44 C 0.7114(6) 0.1593(6) 0.6953(5) 0.0280(16) Uani 1 1 d . . . . .
H44 H 0.781654 0.138362 0.711293 0.034 Uiso 1 1 calc R U . . .
C45 C 0.6350(5) 0.2123(5) 0.7742(4) 0.0405(14) Uani 1 1 d . . . . .
H45A H 0.666621 0.270841 0.791658 0.061 Uiso 1 1 calc R U . . .
H45B H 0.623269 0.165041 0.822099 0.061 Uiso 1 1 calc R U . . .
H45C H 0.566130 0.234852 0.759227 0.061 Uiso 1 1 calc R U . . .
C46 C 0.6723(4) 0.0670(4) 0.6617(3) 0.0283(10) Uani 1 1 d . . . . .
C47 C 0.5679(4) 0.0430(4) 0.6850(3) 0.0269(10) Uani 1 1 d . . . . .
H47 H 0.518763 0.081234 0.729933 0.032 Uiso 1 1 calc R U . . .
C48 C 0.5322(4) -0.0369(4) 0.6436(3) 0.0262(10) Uani 1 1 d . . . . .
C49 C 0.6049(4) -0.0942(4) 0.5761(3) 0.0279(10) Uani 1 1 d . . . . .
C50 C 0.7139(4) -0.0725(4) 0.5566(3) 0.0302(11) Uani 1 1 d . . . . .
H50 H 0.765342 -0.112858 0.514662 0.036 Uiso 1 1 calc R U . . .
C51 C 0.7453(4) 0.0055(4) 0.5975(3) 0.0301(11) Uani 1 1 d . . . . .
H51 H 0.818337 0.019151 0.582615 0.036 Uiso 1 1 calc R U . . .
C52 C 0.4243(4) -0.0602(4) 0.6653(3) 0.0325(11) Uani 1 1 d . . . . .
H52 H 0.375003 -0.024747 0.711881 0.039 Uiso 1 1 calc R U . . .
C53 C 0.3906(4) -0.1329(4) 0.6199(4) 0.0367(12) Uani 1 1 d . . . . .
H53 H 0.318240 -0.148256 0.635504 0.044 Uiso 1 1 calc R U . . .
C54 C 0.4626(4) -0.1859(4) 0.5496(4) 0.0342(11) Uani 1 1 d . . . . .
C56 C 0.4861(5) -0.3043(5) 0.4332(4) 0.0436(14) Uani 1 1 d . . . . .
H56A H 0.511200 -0.254735 0.389606 0.065 Uiso 1 1 calc R U . . .
H56B H 0.446365 -0.351940 0.408795 0.065 Uiso 1 1 calc R U . . .
H56C H 0.548010 -0.341342 0.450538 0.065 Uiso 1 1 calc R U . . .
C55 C 0.5685(4) -0.1691(4) 0.5292(3) 0.0316(11) Uani 1 1 d . . . . .
H55 H 0.617280 -0.207333 0.484052 0.038 Uiso 1 1 calc R U . . .
C57 C 1.0110(6) 0.0960(7) 0.6846(5) 0.0339(16) Uani 1 1 d . U . . .
C58 C 1.0384(5) 0.0239(6) 0.7548(4) 0.0412(15) Uani 1 1 d . . . . .
H58 H 1.062938 -0.045054 0.728306 0.049 Uiso 1 1 calc R U . . .
C59 C 1.1312(5) 0.0640(6) 0.7890(4) 0.0491(16) Uani 1 1 d . . . . .
H59A H 1.192974 0.068468 0.740734 0.074 Uiso 1 1 calc R U . . .
H59B H 1.152120 0.017686 0.832125 0.074 Uiso 1 1 calc R U . . .
H59C H 1.107321 0.131183 0.815793 0.074 Uiso 1 1 calc R U . . .
C60 C 0.9359(5) 0.0191(5) 0.8239(4) 0.0389(14) Uani 1 1 d . . . . .
C65 C 0.8512(6) -0.0268(5) 0.8010(5) 0.0465(17) Uani 1 1 d . . . . .
H65 H 0.862013 -0.057034 0.744908 0.056 Uiso 1 1 calc R U . . .
C61 C 0.9204(5) 0.0597(6) 0.9049(4) 0.0504(18) Uani 1 1 d . . . . .
H61 H 0.976950 0.090069 0.921863 0.060 Uiso 1 1 calc R U . . .
C64 C 0.7547(6) -0.0290(6) 0.8565(5) 0.052(2) Uani 1 1 d . . . . .
H64 H 0.699873 -0.061549 0.838997 0.062 Uiso 1 1 calc R U . . .
C62 C 0.8185(5) 0.0574(6) 0.9659(4) 0.0512(17) Uani 1 1 d . . . . .
C63 C 0.7348(5) 0.0161(6) 0.9395(5) 0.0427(16) Uani 1 1 d . . . . .
C66 C 0.8000(6) 0.1014(9) 1.0497(5) 0.085(3) Uani 1 1 d . . . . .
H66 H 0.856133 0.131138 1.067831 0.101 Uiso 1 1 calc R U . . .
C67 C 0.7021(6) 0.1017(9) 1.1049(5) 0.080(3) Uani 1 1 d . . . . .
H67 H 0.690895 0.129670 1.161847 0.096 Uiso 1 1 calc R U . . .
C68 C 0.6169(6) 0.0602(7) 1.0772(5) 0.0569(19) Uani 1 1 d . . . . .
C70 C 0.4309(6) 0.0358(8) 1.1130(5) 0.069(2) Uani 1 1 d . . . . .
H70A H 0.419417 0.069537 1.060147 0.104 Uiso 1 1 calc R U . . .
H70B H 0.367222 0.051586 1.159756 0.104 Uiso 1 1 calc R U . . .
H70C H 0.443345 -0.037445 1.102354 0.104 Uiso 1 1 calc R U . . .
C69 C 0.6322(6) 0.0186(6) 0.9974(5) 0.0537(19) Uani 1 1 d . . . . .
H69 H 0.574791 -0.009127 0.979512 0.064 Uiso 1 1 calc R U . . .
C71 C 0.7688(7) 0.4656(8) 0.3213(5) 0.044(2) Uani 1 1 d . U . . .
C72 C 0.7438(6) 0.5113(6) 0.2354(4) 0.0493(18) Uani 1 1 d . . . . .
H72 H 0.700397 0.463475 0.212705 0.059 Uiso 1 1 calc R U . . .
C73 C 0.6775(6) 0.6098(6) 0.2504(4) 0.0593(18) Uani 1 1 d . . . . .
H73A H 0.669791 0.638372 0.194618 0.089 Uiso 1 1 calc R U . . .
H73B H 0.712322 0.656106 0.280887 0.089 Uiso 1 1 calc R U . . .
H73C H 0.606341 0.600322 0.285550 0.089 Uiso 1 1 calc R U . . .
C74 C 0.8491(5) 0.5130(6) 0.1675(5) 0.0524(17) Uani 1 1 d . U . . .
C79 C 0.9270(7) 0.5713(6) 0.1851(4) 0.0541(17) Uani 1 1 d . U . . .
H79 H 0.912582 0.612305 0.236372 0.065 Uiso 1 1 calc R U . . .
C75 C 0.8696(6) 0.4602(7) 0.0920(5) 0.061(2) Uani 1 1 d . . . . .
H75 H 0.815721 0.422328 0.079123 0.073 Uiso 1 1 calc R U . . .
C78 C 1.0268(6) 0.5690(6) 0.1267(6) 0.057(2) Uani 1 1 d . . . . .
H78 H 1.080324 0.607503 0.139237 0.069 Uiso 1 1 calc R U . . .
C76 C 0.9660(7) 0.4593(7) 0.0327(5) 0.064(2) Uani 1 1 d . . . . .
C77 C 1.0482(6) 0.5106(7) 0.0501(4) 0.060(2) Uani 1 1 d . . . . .
C80 C 0.9892(8) 0.4005(10) -0.0491(6) 0.088(3) Uani 1 1 d . . . . .
H80 H 0.935708 0.363669 -0.063934 0.106 Uiso 1 1 calc R U . . .
C81 C 1.0896(8) 0.3991(9) -0.1047(6) 0.086(2) Uani 1 1 d . U . . .
H81 H 1.104643 0.361571 -0.157831 0.104 Uiso 1 1 calc R U . . .
C82 C 1.1715(7) 0.4548(9) -0.0815(5) 0.080(2) Uani 1 1 d . U . . .
C84 C 1.3578(9) 0.4835(9) -0.1247(7) 0.092(3) Uani 1 1 d . . . . .
H84A H 1.420795 0.460740 -0.170154 0.138 Uiso 1 1 calc R U . . .
H84B H 1.370107 0.460759 -0.068343 0.138 Uiso 1 1 calc R U . . .
H84C H 1.345713 0.557510 -0.123956 0.138 Uiso 1 1 calc R U . . .
C83 C 1.1532(7) 0.5079(8) -0.0082(6) 0.074(3) Uani 1 1 d . . . . .
H83 H 1.207742 0.543649 0.006182 0.089 Uiso 1 1 calc R U . . .
C96 C 1.2053(6) 0.2797(6) 0.6422(5) 0.0305(18) Uani 1 1 d . . . . .
H96 H 1.143382 0.317564 0.675833 0.037 Uiso 1 1 calc R U . . .
C85 C 1.1623(5) 0.0451(5) 0.3784(5) 0.0271(15) Uani 1 1 d . . . . .
H85 H 1.092931 0.044206 0.366315 0.033 Uiso 1 1 calc R U . . .
C95 C 1.3066(6) 0.2887(5) 0.6629(4) 0.0301(15) Uani 1 1 d . . . . .
H95 H 1.311701 0.331684 0.709488 0.036 Uiso 1 1 calc R U . . .
C86 C 1.2489(5) -0.0130(5) 0.3239(4) 0.0300(14) Uani 1 1 d . . . . .
H86 H 1.238182 -0.051454 0.276438 0.036 Uiso 1 1 calc R U . . .
C94 C 1.3953(5) 0.2358(5) 0.6158(4) 0.0288(15) Uani 1 1 d . . . . .
H94 H 1.463687 0.242362 0.628085 0.035 Uiso 1 1 calc R U . . .
C87 C 1.3489(5) -0.0125(5) 0.3412(4) 0.0305(15) Uani 1 1 d . . . . .
H87 H 1.408903 -0.051691 0.306390 0.037 Uiso 1 1 calc R U . . .
C93 C 1.3859(5) 0.1710(5) 0.5485(4) 0.0225(13) Uani 1 1 d . . . . .
C88 C 1.3620(5) 0.0463(5) 0.4108(5) 0.0262(15) Uani 1 1 d . . . . .
C89 C 1.2716(6) 0.1030(5) 0.4606(4) 0.0225(14) Uani 1 1 d . . . . .
C92 C 1.4773(5) 0.1124(6) 0.4941(4) 0.0310(16) Uani 1 1 d . . . . .
H92 H 1.547072 0.116095 0.504597 0.037 Uiso 1 1 calc R U . . .
C90 C 1.2836(5) 0.1670(5) 0.5300(4) 0.0207(14) Uani 1 1 d . . . . .
C91 C 1.4652(5) 0.0533(5) 0.4296(4) 0.0309(15) Uani 1 1 d . . . . .
H91 H 1.526444 0.015022 0.395355 0.037 Uiso 1 1 calc R U . . .
C97 C 0.5949(6) 0.5408(6) 0.6236(5) 0.0340(17) Uani 1 1 d . . . . .
H97 H 0.661957 0.548125 0.638011 0.041 Uiso 1 1 calc R U . . .
C98 C 0.5018(6) 0.5955(6) 0.6727(5) 0.0403(18) Uani 1 1 d . . . . .
H98 H 0.506457 0.638394 0.719483 0.048 Uiso 1 1 calc R U . . .
C99 C 0.4049(6) 0.5865(6) 0.6525(5) 0.0384(17) Uani 1 1 d . . . . .
H99 H 0.341643 0.623423 0.685056 0.046 Uiso 1 1 calc R U . . .
C100 C 0.3987(5) 0.5235(5) 0.5843(5) 0.0289(15) Uani 1 1 d . . . . .
C101 C 0.4961(5) 0.4697(5) 0.5375(5) 0.0222(14) Uani 1 1 d . . . . .
C102 C 0.4931(5) 0.4058(5) 0.4653(4) 0.0221(14) Uani 1 1 d . . . . .
C103 C 0.2996(5) 0.5133(5) 0.5578(5) 0.0293(15) Uani 1 1 d . . . . .
H103 H 0.234940 0.550120 0.588127 0.035 Uiso 1 1 calc R U . . .
C104 C 0.2977(5) 0.4520(5) 0.4905(4) 0.0287(15) Uani 1 1 d . . . . .
H104 H 0.231023 0.445791 0.474885 0.034 Uiso 1 1 calc R U . . .
C106 C 0.3947(5) 0.3323(5) 0.3712(4) 0.0285(15) Uani 1 1 d . . . . .
H106 H 0.329762 0.324028 0.353423 0.034 Uiso 1 1 calc R U . . .
C105 C 0.3931(5) 0.3958(5) 0.4415(4) 0.0246(14) Uani 1 1 d . . . . .
C107 C 0.4890(5) 0.2821(5) 0.3278(4) 0.0288(14) Uani 1 1 d . . . . .
H107 H 0.490966 0.238914 0.279468 0.035 Uiso 1 1 calc R U . . .
C108 C 0.5834(6) 0.2958(7) 0.3565(5) 0.0285(17) Uani 1 1 d . . . . .
H108 H 0.649108 0.260446 0.326305 0.034 Uiso 1 1 calc R U . . .
O1D O 0.0043(4) 0.7962(4) 0.3668(4) 0.0712(15) Uani 1 1 d . . . . .
N1D N 0.1281(4) 0.8034(3) 0.4478(4) 0.0473(13) Uani 1 1 d . . . . .
C1D C 0.0310(5) 0.8280(5) 0.4328(5) 0.0520(16) Uani 1 1 d . . . . .
H1D H -0.019732 0.870907 0.473181 0.062 Uiso 1 1 calc R U . . .
C2D C 0.2089(6) 0.7364(5) 0.3934(6) 0.066(2) Uani 1 1 d . . . . .
H2DA H 0.213535 0.670182 0.420339 0.099 Uiso 1 1 calc R U . . .
H2DB H 0.278346 0.764003 0.385469 0.099 Uiso 1 1 calc R U . . .
H2DC H 0.190284 0.728999 0.336915 0.099 Uiso 1 1 calc R U . . .
C3D C 0.1564(6) 0.8420(5) 0.5247(5) 0.0569(17) Uani 1 1 d . . . . .
H3DA H 0.223625 0.873323 0.508091 0.085 Uiso 1 1 calc R U . . .
H3DB H 0.165633 0.786183 0.563819 0.085 Uiso 1 1 calc R U . . .
H3DC H 0.098967 0.892447 0.554100 0.085 Uiso 1 1 calc R U . . .
O3D O 0.5359(5) 0.8190(5) 0.1842(5) 0.0817(17) Uani 1 1 d . . . . .
C7D C 0.6253(10) 0.8344(9) 0.1875(9) 0.090(3) Uani 1 1 d . . . . .
H7D H 0.635191 0.863591 0.239668 0.108 Uiso 1 1 calc R U . . .
N3D N 0.7138(8) 0.8137(6) 0.1229(8) 0.082(3) Uani 1 1 d . . . . .
C9D C 0.8191(9) 0.8358(10) 0.1329(11) 0.129(6) Uani 1 1 d . . . . .
H9DA H 0.870344 0.775389 0.117579 0.155 Uiso 1 1 calc R U . . .
H9DB H 0.815169 0.856000 0.193204 0.155 Uiso 1 1 calc R U . . .
H9DC H 0.842775 0.890958 0.094695 0.155 Uiso 1 1 calc R U . . .
C8D C 0.7105(13) 0.7605(11) 0.0471(8) 0.112(5) Uani 1 1 d . . . . .
H8DA H 0.636210 0.748309 0.047691 0.168 Uiso 1 1 calc R U . . .
H8DB H 0.755127 0.695664 0.044052 0.168 Uiso 1 1 calc R U . . .
H8DC H 0.737948 0.800377 -0.003552 0.168 Uiso 1 1 calc R U . . .
O2D O 0.1596(5) 0.7104(6) 0.7163(4) 0.095(2) Uani 1 1 d D U . . .
N2D N 0.0783(8) 0.7471(6) 0.8574(5) 0.0644(19) Uani 1 1 d . U . . .
C6D C -0.013(3) 0.756(2) 0.9200(15) 0.125(6) Uani 0.513(15) 1 d . U P A 1
H6DA H -0.038313 0.827345 0.931925 0.187 Uiso 0.513(15) 1 calc R U P A 1
H6DB H 0.001525 0.724171 0.972878 0.187 Uiso 0.513(15) 1 calc R U P A 1
H6DC H -0.068195 0.721695 0.900401 0.187 Uiso 0.513(15) 1 calc R U P A 1
C5D C 0.183(2) 0.773(2) 0.8690(14) 0.125(6) Uani 0.513(15) 1 d . . P A 1
H5DA H 0.237457 0.715998 0.848421 0.150 Uiso 0.513(15) 1 calc R U P A 1
H5DB H 0.178980 0.786378 0.930517 0.150 Uiso 0.513(15) 1 calc R U P A 1
H5DC H 0.201768 0.832916 0.835710 0.150 Uiso 0.513(15) 1 calc R U P A 1
C4D C 0.0800(10) 0.7105(11) 0.7749(8) 0.054(4) Uani 0.513(15) 1 d . . P A 1
H4D H 0.017681 0.684935 0.763706 0.064 Uiso 0.513(15) 1 calc R U P A 1
C4D' C 0.159(2) 0.7480(13) 0.7923(7) 0.087(8) Uani 0.487(15) 1 d D U P A 2
H4D' H 0.220925 0.777402 0.800459 0.105 Uiso 0.487(15) 1 calc R U P A 2
C5D' C -0.0122(17) 0.7019(18) 0.8573(19) 0.094(8) Uani 0.487(15) 1 d . . P A 2
H5DD H -0.048944 0.733563 0.814205 0.113 Uiso 0.487(15) 1 calc R U P A 2
H5DE H -0.060138 0.709683 0.914804 0.113 Uiso 0.487(15) 1 calc R U P A 2
H5DF H 0.007116 0.629793 0.842733 0.113 Uiso 0.487(15) 1 calc R U P A 2
C6D' C 0.081(3) 0.7946(19) 0.9421(17) 0.098(9) Uani 0.487(15) 1 d . . P A 2
H6DD H 0.152718 0.816103 0.939581 0.118 Uiso 0.487(15) 1 calc R U P A 2
H6DE H 0.065520 0.745485 0.988169 0.118 Uiso 0.487(15) 1 calc R U P A 2
H6DF H 0.027302 0.853521 0.954214 0.118 Uiso 0.487(15) 1 calc R U P A 2
O1W O 0.7928(4) 0.7340(4) 0.3903(4) 0.0746(16) Uani 1 1 d D . . . .
H1W H 0.783(7) 0.667(2) 0.404(6) 0.089 Uiso 1 1 d D U . . .
H2W H 0.863(3) 0.752(6) 0.378(5) 0.089 Uiso 1 1 d D U . . .

loop_
_atom_site_aniso_label
_atom_site_aniso_U_11
_atom_site_aniso_U_22
_atom_site_aniso_U_33
_atom_site_aniso_U_23
_atom_site_aniso_U_13
_atom_site_aniso_U_12
Tb1 0.01035(14) 0.02802(16) 0.01984(14) 0.00281(12) -0.00565(11) -0.00470(11)
N1 0.011(2) 0.023(3) 0.031(3) 0.007(2) -0.0055(19) -0.0043(18)
Tb2 0.01157(14) 0.03322(19) 0.02294(16) 0.00240(13) -0.00661(12) -0.00348(12)
N2 0.016(3) 0.029(3) 0.024(2) 0.006(2) -0.0092(19) -0.007(2)
O1 0.012(2) 0.035(3) 0.026(3) -0.005(2) -0.006(2) -0.005(2)
O2 0.013(2) 0.040(3) 0.022(2) -0.009(2) -0.0049(19) 0.001(2)
O3 0.011(2) 0.041(3) 0.024(3) 0.002(2) -0.003(2) -0.005(2)
O5 0.015(2) 0.035(3) 0.033(3) 0.002(2) -0.011(2) -0.005(2)
O6 0.019(3) 0.032(3) 0.037(3) -0.003(2) -0.012(2) -0.001(2)
O7 0.015(2) 0.029(3) 0.022(2) 0.001(2) -0.006(2) -0.006(2)
O8 0.012(2) 0.032(3) 0.034(3) 0.004(2) -0.003(2) -0.003(2)
O9 0.025(2) 0.045(3) 0.037(2) 0.0179(18) -0.0104(18) -0.011(2)
O10 0.025(2) 0.053(3) 0.023(2) 0.007(2) -0.0063(17) -0.004(2)
O11 0.037(3) 0.036(3) 0.054(3) 0.012(2) -0.015(2) -0.006(2)
O12 0.024(2) 0.063(3) 0.034(3) 0.006(2) -0.0094(19) -0.005(2)
O14 0.026(2) 0.067(3) 0.048(3) 0.016(2) 0.0060(18) -0.0091(19)
C14 0.039(4) 0.107(7) 0.036(4) -0.005(4) 0.004(3) -0.022(4)
O15 0.064(3) 0.062(3) 0.080(4) 0.007(3) 0.015(3) 0.023(3)
O16 0.030(2) 0.043(2) 0.054(2) 0.0003(19) -0.0107(17) -0.0133(16)
O17 0.038(3) 0.122(5) 0.046(3) 0.036(3) -0.011(2) -0.022(3)
O18 0.059(4) 0.123(5) 0.050(3) 0.005(3) 0.013(3) -0.011(4)
N3 0.018(3) 0.028(3) 0.031(3) -0.002(2) -0.008(2) -0.002(2)
N4 0.016(3) 0.036(3) 0.029(3) 0.005(2) -0.009(2) -0.003(2)
O4 0.014(2) 0.033(3) 0.023(2) 0.006(2) -0.0066(19) -0.004(2)
C1 0.013(4) 0.038(4) 0.019(3) -0.003(3) -0.004(3) -0.009(3)
C2 0.012(3) 0.042(4) 0.037(3) -0.011(3) -0.008(2) 0.001(2)
C3 0.016(2) 0.065(4) 0.033(3) -0.019(3) -0.005(2) -0.003(2)
C4 0.016(3) 0.062(4) 0.028(3) -0.014(3) -0.007(2) -0.006(3)
C5 0.022(3) 0.058(4) 0.035(3) -0.016(3) -0.009(2) 0.002(3)
C6 0.028(3) 0.060(5) 0.037(3) -0.013(3) -0.012(3) -0.001(3)
C7 0.020(2) 0.066(4) 0.031(3) -0.020(3) -0.007(2) -0.007(2)
C8 0.028(3) 0.055(3) 0.033(3) -0.009(2) -0.005(2) -0.008(2)
C9 0.021(2) 0.060(4) 0.029(3) -0.015(2) -0.002(2) -0.005(2)
C10 0.030(3) 0.069(5) 0.042(4) -0.016(3) -0.002(3) 0.009(3)
C11 0.032(3) 0.084(5) 0.038(3) -0.023(3) -0.002(2) 0.010(3)
C12 0.024(3) 0.082(5) 0.029(3) -0.015(3) -0.005(2) -0.005(3)
C13 0.026(3) 0.074(4) 0.030(3) -0.012(3) -0.007(2) -0.012(3)
O13 0.027(2) 0.098(4) 0.034(2) -0.010(2) 0.0015(18) -0.009(2)
C15 0.025(4) 0.032(4) 0.015(3) 0.007(3) -0.005(3) -0.005(3)
C16 0.012(3) 0.046(5) 0.031(4) 0.015(3) -0.002(3) -0.002(3)
C17 0.028(3) 0.039(3) 0.041(3) 0.017(3) -0.004(3) -0.003(2)
C18 0.018(2) 0.046(3) 0.025(3) 0.012(2) -0.007(2) -0.005(2)
C23 0.030(3) 0.058(4) 0.040(3) -0.005(3) -0.004(2) -0.024(3)
C19 0.028(3) 0.031(3) 0.034(3) 0.013(2) -0.001(2) -0.001(2)
C20 0.023(2) 0.038(3) 0.032(3) 0.015(2) -0.004(2) -0.009(2)
C21 0.026(3) 0.051(3) 0.025(2) 0.010(2) -0.004(2) -0.010(2)
C22 0.040(3) 0.060(4) 0.038(3) -0.016(3) 0.002(3) -0.022(3)
C27 0.035(3) 0.052(4) 0.031(3) 0.005(3) 0.001(3) -0.011(3)
C24 0.038(3) 0.040(3) 0.053(4) 0.007(3) 0.004(3) -0.014(2)
C26 0.025(3) 0.054(3) 0.034(3) 0.018(3) 0.000(2) -0.007(2)
C25 0.029(3) 0.057(4) 0.051(4) 0.016(3) 0.001(3) -0.020(3)
C28 0.059(5) 0.071(5) 0.088(6) -0.011(4) 0.044(4) -0.016(4)
C29 0.017(4) 0.031(4) 0.033(4) 0.003(3) -0.006(3) -0.003(3)
C30 0.025(3) 0.039(3) 0.038(4) -0.009(3) -0.012(3) -0.011(3)
C31 0.038(3) 0.042(3) 0.052(3) -0.011(3) -0.002(3) -0.020(3)
C32 0.027(3) 0.027(3) 0.037(3) -0.002(2) -0.016(2) -0.0073(19)
C37 0.050(4) 0.041(4) 0.052(4) 0.013(3) -0.002(3) 0.015(3)
C33 0.034(3) 0.027(2) 0.033(3) 0.001(2) -0.015(2) -0.006(2)
C36 0.073(6) 0.039(4) 0.057(5) 0.023(4) 0.003(4) 0.013(4)
C34 0.039(3) 0.022(2) 0.033(3) -0.0025(19) -0.022(2) -0.003(2)
C35 0.051(3) 0.025(3) 0.043(3) 0.002(2) -0.001(3) 0.007(2)
C38 0.046(3) 0.030(3) 0.038(3) -0.004(2) -0.019(2) 0.007(2)
C39 0.049(3) 0.035(3) 0.046(3) -0.007(3) -0.022(3) 0.013(2)
C40 0.047(4) 0.043(3) 0.055(4) -0.009(3) -0.001(3) 0.011(3)
C42 0.083(6) 0.090(7) 0.084(6) 0.013(5) 0.041(5) 0.022(5)
C41 0.059(5) 0.039(4) 0.057(4) 0.011(3) 0.008(4) 0.005(3)
C43 0.008(3) 0.028(4) 0.027(4) -0.009(3) -0.004(3) -0.003(3)
C44 0.027(4) 0.038(4) 0.023(3) 0.006(3) -0.011(3) -0.013(3)
C45 0.038(4) 0.058(4) 0.026(3) 0.003(3) -0.004(3) -0.017(3)
C46 0.020(3) 0.038(3) 0.029(3) 0.011(2) -0.008(2) -0.007(2)
C47 0.019(2) 0.035(3) 0.028(2) 0.012(2) -0.0062(18) -0.0029(18)
C48 0.019(2) 0.028(2) 0.032(2) 0.017(2) -0.0076(19) -0.0053(18)
C49 0.022(2) 0.030(3) 0.034(3) 0.014(2) -0.011(2) -0.0067(19)
C50 0.017(2) 0.036(3) 0.036(3) 0.008(2) -0.003(2) -0.0023(19)
C51 0.018(2) 0.042(3) 0.032(3) 0.010(2) -0.007(2) -0.013(2)
C52 0.021(2) 0.039(3) 0.039(3) 0.013(2) -0.007(2) -0.008(2)
C53 0.019(2) 0.042(3) 0.051(3) 0.014(2) -0.009(2) -0.010(2)
C54 0.032(3) 0.033(3) 0.043(3) 0.010(2) -0.015(2) -0.012(2)
C56 0.038(3) 0.044(3) 0.054(4) 0.002(3) -0.016(3) -0.010(2)
C55 0.024(2) 0.033(3) 0.038(3) 0.009(2) -0.006(2) -0.004(2)
C57 0.019(3) 0.052(4) 0.032(2) 0.019(2) -0.009(3) 0.002(3)
C58 0.038(3) 0.055(4) 0.032(3) 0.017(3) -0.012(3) 0.001(3)
C59 0.030(3) 0.082(5) 0.041(3) 0.023(3) -0.019(2) -0.011(3)
C60 0.040(3) 0.048(4) 0.035(3) 0.023(3) -0.016(3) -0.016(3)
C65 0.052(4) 0.054(4) 0.045(4) 0.020(3) -0.026(3) -0.025(3)
C61 0.038(4) 0.089(6) 0.033(3) 0.013(3) -0.015(3) -0.030(4)
C64 0.059(4) 0.050(4) 0.061(5) 0.026(3) -0.036(4) -0.030(4)
C62 0.043(4) 0.087(5) 0.034(3) 0.022(3) -0.019(3) -0.030(4)
C63 0.039(3) 0.060(4) 0.037(4) 0.030(3) -0.020(3) -0.024(3)
C66 0.045(4) 0.185(11) 0.035(4) 0.002(5) -0.017(3) -0.047(6)
C67 0.042(4) 0.170(10) 0.035(4) 0.021(5) -0.015(3) -0.034(5)
C68 0.042(4) 0.095(6) 0.038(4) 0.034(4) -0.011(3) -0.022(4)
C70 0.034(4) 0.119(7) 0.061(5) 0.042(5) -0.016(3) -0.023(4)
C69 0.040(4) 0.077(5) 0.055(4) 0.039(4) -0.024(3) -0.027(4)
C71 0.023(4) 0.076(6) 0.034(3) 0.012(3) -0.003(3) -0.018(4)
C72 0.040(4) 0.073(5) 0.037(4) 0.012(3) -0.015(3) 0.001(3)
C73 0.061(4) 0.070(5) 0.047(4) 0.009(3) -0.018(3) 0.005(4)
C74 0.039(3) 0.079(5) 0.039(4) 0.028(3) -0.011(3) 0.003(3)
C79 0.079(4) 0.061(5) 0.026(3) 0.008(3) -0.024(3) 0.001(3)
C75 0.046(4) 0.092(6) 0.054(4) 0.017(4) -0.029(3) -0.005(4)
C78 0.051(4) 0.064(5) 0.068(6) 0.026(5) -0.029(4) -0.020(4)
C76 0.069(5) 0.089(6) 0.039(4) 0.015(4) -0.026(3) 0.007(5)
C77 0.055(5) 0.086(6) 0.033(4) 0.023(4) -0.002(3) 0.009(4)
C80 0.065(6) 0.148(10) 0.050(5) -0.006(5) -0.016(4) 0.006(6)
C81 0.070(4) 0.124(7) 0.058(5) 0.007(5) -0.006(4) 0.011(4)
C82 0.067(4) 0.121(7) 0.043(4) 0.026(4) 0.003(3) 0.000(3)
C84 0.084(7) 0.113(9) 0.076(6) 0.007(6) 0.002(5) -0.034(6)
C83 0.061(5) 0.102(7) 0.054(5) 0.028(5) -0.005(4) -0.005(5)
C96 0.022(3) 0.035(4) 0.037(4) 0.003(3) -0.011(3) -0.006(3)
C85 0.018(3) 0.029(3) 0.034(3) -0.003(2) -0.005(2) -0.003(2)
C95 0.030(4) 0.038(3) 0.029(3) 0.007(3) -0.017(3) -0.012(3)
C86 0.020(3) 0.032(3) 0.038(3) -0.004(2) -0.006(2) -0.003(2)
C94 0.019(3) 0.037(4) 0.039(4) 0.023(3) -0.017(3) -0.014(2)
C87 0.021(3) 0.029(3) 0.039(3) 0.002(2) -0.002(2) 0.001(2)
C93 0.018(3) 0.027(3) 0.027(3) 0.014(2) -0.012(2) -0.007(2)
C88 0.012(3) 0.027(3) 0.040(4) 0.011(3) -0.005(2) -0.002(2)
C89 0.020(3) 0.021(3) 0.027(3) 0.005(2) -0.005(2) -0.003(2)
C92 0.011(2) 0.046(4) 0.037(4) 0.019(3) -0.009(3) -0.004(3)
C90 0.011(3) 0.028(3) 0.024(3) 0.014(2) -0.006(2) -0.006(2)
C91 0.015(3) 0.041(4) 0.036(3) 0.012(3) -0.007(2) -0.002(2)
C97 0.028(3) 0.031(3) 0.047(4) -0.003(3) -0.015(3) -0.005(3)
C98 0.034(4) 0.041(4) 0.048(4) -0.018(3) -0.014(3) 0.000(3)
C99 0.023(3) 0.036(4) 0.054(4) -0.009(3) -0.007(3) 0.004(2)
C100 0.021(3) 0.026(3) 0.041(4) 0.001(2) -0.008(2) -0.006(2)
C101 0.012(3) 0.023(3) 0.032(3) 0.006(2) -0.006(2) -0.004(2)
C102 0.019(3) 0.025(3) 0.023(3) 0.009(2) -0.007(2) -0.005(2)
C103 0.014(3) 0.031(3) 0.042(4) 0.004(3) -0.007(3) 0.002(2)
C104 0.016(3) 0.030(3) 0.044(4) 0.010(3) -0.013(3) -0.007(2)
C106 0.020(3) 0.034(3) 0.036(4) 0.009(3) -0.016(3) -0.005(2)
C105 0.018(3) 0.022(3) 0.038(4) 0.009(3) -0.013(2) -0.008(2)
C107 0.024(3) 0.035(3) 0.031(3) 0.002(3) -0.015(3) -0.003(2)
C108 0.023(3) 0.041(4) 0.026(3) 0.000(3) -0.017(3) -0.002(3)
O1D 0.061(3) 0.055(3) 0.111(4) 0.015(3) -0.043(3) -0.016(2)
N1D 0.033(3) 0.026(2) 0.084(4) 0.006(2) -0.014(3) -0.0071(19)
C1D 0.040(3) 0.042(3) 0.082(5) 0.016(3) -0.026(3) -0.014(3)
C2D 0.049(4) 0.042(4) 0.109(6) -0.011(4) -0.019(4) -0.004(3)
C3D 0.048(4) 0.053(4) 0.078(5) 0.018(3) -0.028(4) -0.015(3)
O3D 0.067(4) 0.077(4) 0.102(5) -0.001(4) -0.019(3) -0.013(3)
C7D 0.075(8) 0.084(7) 0.113(9) -0.029(7) -0.023(7) -0.004(6)
N3D 0.082(6) 0.052(5) 0.115(8) 0.008(5) -0.028(6) -0.012(4)
C9D 0.067(7) 0.093(9) 0.211(16) -0.066(10) 0.007(8) -0.009(6)
C8D 0.139(12) 0.132(12) 0.066(7) 0.024(7) -0.006(7) -0.058(10)
O2D 0.055(3) 0.149(6) 0.064(3) -0.003(3) 0.004(3) 0.028(4)
N2D 0.091(5) 0.050(4) 0.054(4) 0.001(3) -0.022(3) -0.003(4)
C6D 0.166(9) 0.106(14) 0.066(8) 0.011(9) 0.030(5) 0.044(13)
C5D 0.166(9) 0.106(14) 0.066(8) 0.011(9) 0.030(5) 0.044(13)
C4D 0.032(7) 0.074(9) 0.053(8) -0.028(7) -0.002(5) -0.012(6)
C4D' 0.13(2) 0.042(9) 0.068(5) 0.007(5) 0.010(8) 0.016(10)
C5D' 0.069(14) 0.092(16) 0.15(2) 0.027(15) -0.065(15) -0.023(11)
C6D' 0.15(3) 0.058(13) 0.090(19) 0.004(12) -0.039(18) -0.005(14)
O1W 0.040(3) 0.059(3) 0.120(5) -0.011(3) -0.011(3) -0.002(2)

loop_
_atom_type_symbol
_atom_type_description
_atom_type_scat_dispersion_real
_atom_type_scat_dispersion_imag
_atom_type_scat_source
C C 0.0033 0.0016 'International Tables Vol C Tables 4.2.6.8 and 6.1.1.4'
H H 0.0000 0.0000 'International Tables Vol C Tables 4.2.6.8 and 6.1.1.4'
N N 0.0061 0.0033 'International Tables Vol C Tables 4.2.6.8 and 6.1.1.4'
O O 0.0106 0.0060 'International Tables Vol C Tables 4.2.6.8 and 6.1.1.4'
Tb Tb -0.1723 4.1537 'International Tables Vol C Tables 4.2.6.8 and 6.1.1.4'

loop_
_geom_angle_atom_site_label_1
_geom_angle_atom_site_label_2
_geom_angle_atom_site_label_3
_geom_angle
O7 Tb1 O1 74.65(16)
O7 Tb1 O5 74.77(17)
O1 Tb1 O5 137.68(17)
O7 Tb1 O9 92.38(17)
O1 Tb1 O9 78.51(18)
O5 Tb1 O9 131.19(18)
O7 Tb1 O4 124.05(16)
O1 Tb1 O4 97.12(16)
O5 Tb1 O4 76.90(17)
O9 Tb1 O4 141.16(16)
O7 Tb1 O10 79.21(17)
O1 Tb1 O10 123.33(18)
O5 Tb1 O10 78.02(19)
O9 Tb1 O10 53.21(18)
O4 Tb1 O10 138.65(17)
O7 Tb1 O3 73.47(14)
O1 Tb1 O3 71.81(17)
O5 Tb1 O3 71.91(17)
O9 Tb1 O3 149.53(17)
O4 Tb1 O3 52.09(15)
O10 Tb1 O3 143.56(17)
O7 Tb1 N2 145.01(17)
O1 Tb1 N2 137.31(18)
O5 Tb1 N2 81.96(18)
O9 Tb1 N2 83.55(17)
O4 Tb1 N2 73.80(17)
O10 Tb1 N2 70.55(18)
O3 Tb1 N2 123.42(17)
O7 Tb1 N1 147.48(17)
O1 Tb1 N1 73.74(17)
O5 Tb1 N1 136.12(17)
O9 Tb1 N1 74.07(18)
O4 Tb1 N1 67.76(16)
O10 Tb1 N1 112.58(18)
O3 Tb1 N1 103.37(17)
N2 Tb1 N1 64.14(18)
O7 Tb1 C57 87.7(2)
O1 Tb1 C57 103.2(2)
O5 Tb1 C57 104.1(2)
O9 Tb1 C57 27.3(2)
O4 Tb1 C57 146.17(19)
O10 Tb1 C57 26.1(2)
O3 Tb1 C57 161.15(18)
N2 Tb1 C57 72.9(2)
N1 Tb1 C57 92.2(2)
O7 Tb1 C15 98.78(19)
O1 Tb1 C15 84.7(2)
O5 Tb1 C15 71.9(2)
O9 Tb1 C15 156.6(2)
O4 Tb1 C15 25.92(18)
O10 Tb1 C15 149.2(2)
O3 Tb1 C15 26.18(19)
N2 Tb1 C15 98.4(2)
N1 Tb1 C15 85.7(2)
C57 Tb1 C15 171.0(2)
O7 Tb1 Tb2 38.67(12)
O1 Tb1 Tb2 68.45(12)
O5 Tb1 Tb2 69.36(12)
O9 Tb1 Tb2 125.69(12)
O4 Tb1 Tb2 86.22(11)
O10 Tb1 Tb2 114.56(12)
O3 Tb1 Tb2 34.80(11)
N2 Tb1 Tb2 148.19(14)
N1 Tb1 Tb2 130.47(13)
C57 Tb1 Tb2 126.35(16)
C15 Tb1 Tb2 60.45(15)
C85 N1 C89 117.6(6)
C85 N1 Tb1 123.9(4)
C89 N1 Tb1 118.2(4)
O3 Tb2 O2 76.35(17)
O3 Tb2 O6 74.23(17)
O2 Tb2 O6 138.43(17)
O3 Tb2 O12 74.92(17)
O2 Tb2 O12 73.5(2)
O6 Tb2 O12 124.6(2)
O3 Tb2 O8 122.99(17)
O2 Tb2 O8 76.52(17)
O6 Tb2 O8 95.76(18)
O12 Tb2 O8 139.63(19)
O3 Tb2 O11 93.20(18)
O2 Tb2 O11 126.16(19)
O6 Tb2 O11 84.36(19)
O12 Tb2 O11 52.9(2)
O8 Tb2 O11 142.56(17)
O3 Tb2 O7 72.27(14)
O2 Tb2 O7 71.67(16)
O6 Tb2 O7 71.80(17)
O12 Tb2 O7 136.56(18)
O8 Tb2 O7 51.82(15)
O11 Tb2 O7 154.57(16)
O3 Tb2 N4 140.92(18)
O2 Tb2 N4 77.83(18)
O6 Tb2 N4 141.27(18)
O12 Tb2 N4 69.90(19)
O8 Tb2 N4 77.85(18)
O11 Tb2 N4 79.03(19)
O7 Tb2 N4 125.38(17)
O3 Tb2 N3 151.29(18)
O2 Tb2 N3 131.63(17)
O6 Tb2 N3 78.40(18)
O12 Tb2 N3 115.23(19)
O8 Tb2 N3 67.97(18)
O11 Tb2 N3 75.5(2)
O7 Tb2 N3 107.20(17)
N4 Tb2 N3 63.68(19)
O3 Tb2 C71 86.2(2)
O2 Tb2 C71 98.8(2)
O6 Tb2 C71 107.8(2)
O12 Tb2 C71 25.9(2)
O8 Tb2 C71 147.1(2)
O11 Tb2 C71 27.3(2)
O7 Tb2 C71 157.9(2)
N4 Tb2 C71 69.4(2)
N3 Tb2 C71 94.1(2)
O3 Tb2 C43 97.81(18)
O2 Tb2 C43 71.53(18)
O6 Tb2 C43 84.07(19)
O12 Tb2 C43 145.0(2)
O8 Tb2 C43 25.61(17)
O11 Tb2 C43 161.23(18)
O7 Tb2 C43 26.23(17)
N4 Tb2 C43 101.23(19)
N3 Tb2 C43 87.74(19)
C71 Tb2 C43 168.1(2)
O3 Tb2 Tb1 37.41(12)
O2 Tb2 Tb1 69.62(12)
O6 Tb2 Tb1 69.13(12)
O12 Tb2 Tb1 107.69(13)
O8 Tb2 Tb1 86.07(11)
O11 Tb2 Tb1 127.72(13)
O7 Tb2 Tb1 34.87(10)
N4 Tb2 Tb1 146.28(14)
N3 Tb2 Tb1 135.90(13)
C71 Tb2 Tb1 123.39(18)
C43 Tb2 Tb1 60.58(13)
C96 N2 C90 118.4(6)
C96 N2 Tb1 121.2(5)
C90 N2 Tb1 120.4(4)
C1 O1 Tb1 137.9(5)
C1 O2 Tb2 134.5(5)
C15 O3 Tb2 155.1(5)
C15 O3 Tb1 92.5(4)
Tb2 O3 Tb1 107.79(18)
C29 O5 Tb1 138.2(5)
C29 O6 Tb2 138.2(5)
C43 O7 Tb1 156.4(5)
C43 O7 Tb2 92.4(4)
Tb1 O7 Tb2 106.46(17)
C43 O8 Tb2 97.2(4)
C57 O9 Tb1 93.6(5)
C57 O10 Tb1 91.1(4)
C71 O11 Tb2 89.1(5)
C71 O12 Tb2 92.4(5)
C26 O14 C28 116.2(5)
O13 C14 H14A 109.5
O13 C14 H14B 109.5
H14A C14 H14B 109.5
O13 C14 H14C 109.5
H14A C14 H14C 109.5
H14B C14 H14C 109.5
C40 O15 C42 116.8(6)
C54 O16 C56 116.3(4)
C68 O17 C70 117.2(6)
C82 O18 C84 119.8(8)
C97 N3 C101 118.1(6)
C97 N3 Tb2 122.9(5)
C101 N3 Tb2 118.9(5)
C108 N4 C102 118.3(6)
C108 N4 Tb2 121.4(5)
C102 N4 Tb2 120.2(5)
C15 O4 Tb1 93.7(4)
O2 C1 O1 127.4(7)
O2 C1 C2 117.9(6)
O1 C1 C2 114.6(6)
C4 C2 C1 108.7(6)
C4 C2 C3 112.8(5)
C1 C2 C3 111.8(5)
C4 C2 H2 107.8
C1 C2 H2 107.8
C3 C2 H2 107.8
C2 C3 H3A 109.5
C2 C3 H3B 109.5
H3A C3 H3B 109.5
C2 C3 H3C 109.5
H3A C3 H3C 109.5
H3B C3 H3C 109.5
C5 C4 C9 119.0(6)
C5 C4 C2 120.9(6)
C9 C4 C2 120.1(5)
C4 C5 C6 121.6(7)
C4 C5 H5 119.2
C6 C5 H5 119.2
C10 C6 C7 119.0(7)
C10 C6 C5 122.2(8)
C7 C6 C5 118.7(6)
C6 C7 C8 119.3(5)
C6 C7 C13 119.9(6)
C8 C7 C13 120.8(6)
C9 C8 C7 119.9(6)
C9 C8 H8 120.1
C7 C8 H8 120.1
C8 C9 C4 121.5(5)
C8 C9 H9 119.3
C4 C9 H9 119.3
C11 C10 C6 120.3(8)
C11 C10 H10 119.8
C6 C10 H10 119.8
C10 C11 C12 120.5(6)
C10 C11 H11 119.7
C12 C11 H11 119.7
C13 C12 O13 124.8(7)
C13 C12 C11 121.9(6)
O13 C12 C11 113.3(5)
C12 C13 C7 118.1(7)
C12 C13 H13 121.0
C7 C13 H13 121.0
C12 O13 C14 115.9(5)
O4 C15 O3 121.6(7)
O4 C15 C16 119.7(6)
O3 C15 C16 118.7(7)
O4 C15 Tb1 60.3(4)
O3 C15 Tb1 61.3(4)
C16 C15 Tb1 175.5(5)
C18 C16 C17 115.0(6)
C18 C16 C15 111.8(6)
C17 C16 C15 106.4(6)
C18 C16 H16 107.8
C17 C16 H16 107.8
C15 C16 H16 107.8
C16 C17 H17A 109.5
C16 C17 H17B 109.5
H17A C17 H17B 109.5
C16 C17 H17C 109.5
H17A C17 H17C 109.5
H17B C17 H17C 109.5
C19 C18 C23 118.3(5)
C19 C18 C16 123.0(6)
C23 C18 C16 118.7(6)
C22 C23 C18 122.2(5)
C22 C23 H23 118.9
C18 C23 H23 118.9
C18 C19 C20 120.7(5)
C18 C19 H19 119.6
C20 C19 H19 119.6
C21 C20 C24 118.4(5)
C21 C20 C19 119.8(5)
C24 C20 C19 121.8(5)
C20 C21 C22 118.2(5)
C20 C21 C27 121.5(5)
C22 C21 C27 120.3(5)
C23 C22 C21 120.8(6)
C23 C22 H22 119.6
C21 C22 H22 119.6
C26 C27 C21 117.9(6)
C26 C27 H27 121.1
C21 C27 H27 121.1
C25 C24 C20 119.8(6)
C25 C24 H24 120.1
C20 C24 H24 120.1
C27 C26 O14 124.4(6)
C27 C26 C25 120.9(5)
O14 C26 C25 114.7(5)
C24 C25 C26 121.5(5)
C24 C25 H25 119.3
C26 C25 H25 119.3
O14 C28 H28A 109.5
O14 C28 H28B 109.5
H28A C28 H28B 109.5
O14 C28 H28C 109.5
H28A C28 H28C 109.5
H28B C28 H28C 109.5
O6 C29 O5 124.7(7)
O6 C29 C30 118.5(7)
O5 C29 C30 116.8(7)
C32 C30 C31 114.0(6)
C32 C30 C29 110.3(5)
C31 C30 C29 108.8(6)
C32 C30 H30 107.8
C31 C30 H30 107.8
C29 C30 H30 107.8
C30 C31 H31A 109.5
C30 C31 H31B 109.5
H31A C31 H31B 109.5
C30 C31 H31C 109.5
H31A C31 H31C 109.5
H31B C31 H31C 109.5
C33 C32 C37 118.3(5)
C33 C32 C30 123.9(5)
C37 C32 C30 117.8(6)
C36 C37 C32 121.3(6)
C36 C37 H37 119.3
C32 C37 H37 119.3
C32 C33 C34 122.3(5)
C32 C33 H33 118.8
C34 C33 H33 118.8
C37 C36 C35 120.1(7)
C37 C36 H36 120.0
C35 C36 H36 120.0
C33 C34 C35 119.0(5)
C33 C34 C38 122.7(5)
C35 C34 C38 118.3(5)
C36 C35 C34 118.8(6)
C36 C35 C41 121.1(6)
C34 C35 C41 120.2(5)
C39 C38 C34 121.4(5)
C39 C38 H38 119.3
C34 C38 H38 119.3
C38 C39 C40 120.4(5)
C38 C39 H39 119.8
C40 C39 H39 119.8
O15 C40 C41 124.8(6)
O15 C40 C39 114.8(5)
C41 C40 C39 120.4(6)
O15 C42 H42A 109.5
O15 C42 H42B 109.5
H42A C42 H42B 109.5
O15 C42 H42C 109.5
H42A C42 H42C 109.5
H42B C42 H42C 109.5
C40 C41 C35 119.4(6)
C40 C41 H41 120.3
C35 C41 H41 120.3
O8 C43 O7 118.5(7)
O8 C43 C44 121.1(6)
O7 C43 C44 120.3(7)
O8 C43 Tb2 57.2(4)
O7 C43 Tb2 61.4(4)
C44 C43 Tb2 176.3(5)
C43 C44 C46 107.9(5)
C43 C44 C45 108.9(6)
C46 C44 C45 114.9(6)
C43 C44 H44 108.3
C46 C44 H44 108.3
C45 C44 H44 108.3
C44 C45 H45A 109.5
C44 C45 H45B 109.5
H45A C45 H45B 109.5
C44 C45 H45C 109.5
H45A C45 H45C 109.5
H45B C45 H45C 109.5
C47 C46 C51 118.0(5)
C47 C46 C44 124.0(5)
C51 C46 C44 117.9(5)
C46 C47 C48 121.7(5)
C46 C47 H47 119.2
C48 C47 H47 119.2
C47 C48 C52 122.1(5)
C47 C48 C49 119.6(4)
C52 C48 C49 118.3(5)
C55 C49 C48 120.4(4)
C55 C49 C50 121.7(5)
C48 C49 C50 117.9(5)
C51 C50 C49 120.7(5)
C51 C50 H50 119.6
C49 C50 H50 119.6
C50 C51 C46 121.9(4)
C50 C51 H51 119.0
C46 C51 H51 119.0
C53 C52 C48 120.6(5)
C53 C52 H52 119.7
C48 C52 H52 119.7
C52 C53 C54 120.6(5)
C52 C53 H53 119.7
C54 C53 H53 119.7
O16 C54 C55 124.7(5)
O16 C54 C53 114.8(5)
C55 C54 C53 120.6(5)
O16 C56 H56A 109.5
O16 C56 H56B 109.5
H56A C56 H56B 109.5
O16 C56 H56C 109.5
H56A C56 H56C 109.5
H56B C56 H56C 109.5
C54 C55 C49 119.4(5)
C54 C55 H55 120.3
C49 C55 H55 120.3
O10 C57 O9 121.0(7)
O10 C57 C58 122.0(7)
O9 C57 C58 116.9(7)
O10 C57 Tb1 62.8(4)
O9 C57 Tb1 59.0(4)
C58 C57 Tb1 166.7(5)
C60 C58 C57 107.5(5)
C60 C58 C59 113.9(5)
C57 C58 C59 108.0(6)
C60 C58 H58 109.1
C57 C58 H58 109.1
C59 C58 H58 109.1
C58 C59 H59A 109.5
C58 C59 H59B 109.5
H59A C59 H59B 109.5
C58 C59 H59C 109.5
H59A C59 H59C 109.5
H59B C59 H59C 109.5
C61 C60 C65 118.5(6)
C61 C60 C58 123.6(6)
C65 C60 C58 117.8(6)
C64 C65 C60 122.0(7)
C64 C65 H65 119.0
C60 C65 H65 119.0
C60 C61 C62 120.7(6)
C60 C61 H61 119.7
C62 C61 H61 119.7
C65 C64 C63 120.8(6)
C65 C64 H64 119.6
C63 C64 H64 119.6
C63 C62 C66 119.1(6)
C63 C62 C61 119.3(6)
C66 C62 C61 121.5(6)
C62 C63 C64 118.6(7)
C62 C63 C69 119.7(7)
C64 C63 C69 121.7(6)
C67 C66 C62 120.5(7)
C67 C66 H66 119.7
C62 C66 H66 119.7
C66 C67 C68 119.9(8)
C66 C67 H67 120.0
C68 C67 H67 120.0
C69 C68 O17 125.7(6)
C69 C68 C67 120.7(7)
O17 C68 C67 113.6(7)
O17 C70 H70A 109.5
O17 C70 H70B 109.5
H70A C70 H70B 109.5
O17 C70 H70C 109.5
H70A C70 H70C 109.5
H70B C70 H70C 109.5
C68 C69 C63 120.0(6)
C68 C69 H69 120.0
C63 C69 H69 120.0
O12 C71 O11 123.8(8)
O12 C71 C72 115.8(7)
O11 C71 C72 120.3(9)
O12 C71 Tb2 61.6(5)
O11 C71 Tb2 63.6(5)
C72 C71 Tb2 164.9(5)
C73 C72 C74 114.2(7)
C73 C72 C71 112.4(7)
C74 C72 C71 109.4(6)
C73 C72 H72 106.8
C74 C72 H72 106.8
C71 C72 H72 106.8
C72 C73 H73A 109.5
C72 C73 H73B 109.5
H73A C73 H73B 109.5
C72 C73 H73C 109.5
H73A C73 H73C 109.5
H73B C73 H73C 109.5
C75 C74 C79 118.8(7)
C75 C74 C72 122.6(7)
C79 C74 C72 118.5(7)
C74 C79 C78 119.6(7)
C74 C79 H79 120.2
C78 C79 H79 120.2
C74 C75 C76 122.3(8)
C74 C75 H75 118.9
C76 C75 H75 118.9
C77 C78 C79 120.7(7)
C77 C78 H78 119.6
C79 C78 H78 119.6
C75 C76 C77 120.8(8)
C75 C76 C80 122.3(9)
C77 C76 C80 116.8(8)
C76 C77 C78 117.6(7)
C76 C77 C83 122.9(8)
C78 C77 C83 119.5(9)
C81 C80 C76 119.8(10)
C81 C80 H80 120.1
C76 C80 H80 120.1
C80 C81 C82 120.0(9)
C80 C81 H81 120.0
C82 C81 H81 120.0
C83 C82 O18 125.8(10)
C83 C82 C81 121.6(8)
O18 C82 C81 112.5(9)
O18 C84 H84A 109.5
O18 C84 H84B 109.5
H84A C84 H84B 109.5
O18 C84 H84C 109.5
H84A C84 H84C 109.5
H84B C84 H84C 109.5
C82 C83 C77 118.9(10)
C82 C83 H83 120.5
C77 C83 H83 120.5
N2 C96 C95 122.8(7)
N2 C96 H96 118.6
C95 C96 H96 118.6
N1 C85 C86 124.3(6)
N1 C85 H85 117.8
C86 C85 H85 117.8
C94 C95 C96 119.4(7)
C94 C95 H95 120.3
C96 C95 H95 120.3
C87 C86 C85 118.1(6)
C87 C86 H86 121.0
C85 C86 H86 121.0
C95 C94 C93 119.5(6)
C95 C94 H94 120.2
C93 C94 H94 120.2
C86 C87 C88 119.4(6)
C86 C87 H87 120.3
C88 C87 H87 120.3
C94 C93 C90 118.4(6)
C94 C93 C92 123.0(6)
C90 C93 C92 118.5(6)
C87 C88 C89 118.6(6)
C87 C88 C91 121.8(6)
C89 C88 C91 119.6(7)
N1 C89 C88 121.9(6)
N1 C89 C90 118.4(6)
C88 C89 C90 119.7(6)
C91 C92 C93 121.2(6)
C91 C92 H92 119.4
C93 C92 H92 119.4
N2 C90 C93 121.5(6)
N2 C90 C89 118.7(6)
C93 C90 C89 119.8(6)
C92 C91 C88 121.3(6)
C92 C91 H91 119.4
C88 C91 H91 119.4
N3 C97 C98 122.8(7)
N3 C97 H97 118.6
C98 C97 H97 118.6
C99 C98 C97 119.4(7)
C99 C98 H98 120.3
C97 C98 H98 120.3
C98 C99 C100 120.0(7)
C98 C99 H99 120.0
C100 C99 H99 120.0
C99 C100 C101 117.8(6)
C99 C100 C103 122.7(6)
C101 C100 C103 119.5(6)
N3 C101 C100 122.0(6)
N3 C101 C102 118.8(6)
C100 C101 C102 119.2(6)
N4 C102 C105 122.0(6)
N4 C102 C101 118.0(6)
C105 C102 C101 120.0(6)
C104 C103 C100 120.6(6)
C104 C103 H103 119.7
C100 C103 H103 119.7
C103 C104 C105 122.1(6)
C103 C104 H104 118.9
C105 C104 H104 118.9
C107 C106 C105 120.2(6)
C107 C106 H106 119.9
C105 C106 H106 119.9
C106 C105 C102 117.6(6)
C106 C105 C104 123.9(6)
C102 C105 C104 118.5(6)
C106 C107 C108 118.2(7)
C106 C107 H107 120.9
C108 C107 H107 120.9
N4 C108 C107 123.6(7)
N4 C108 H108 118.2
C107 C108 H108 118.2
C1D N1D C2D 123.7(6)
C1D N1D C3D 120.4(6)
C2D N1D C3D 115.9(6)
O1D C1D N1D 121.9(7)
O1D C1D H1D 119.1
N1D C1D H1D 119.1
N1D C2D H2DA 109.5
N1D C2D H2DB 109.5
H2DA C2D H2DB 109.5
N1D C2D H2DC 109.5
H2DA C2D H2DC 109.5
H2DB C2D H2DC 109.5
N1D C3D H3DA 109.5
N1D C3D H3DB 109.5
H3DA C3D H3DB 109.5
N1D C3D H3DC 109.5
H3DA C3D H3DC 109.5
H3DB C3D H3DC 109.5
O3D C7D N3D 125.4(12)
O3D C7D H7D 117.3
N3D C7D H7D 117.3
C7D N3D C8D 121.9(11)
C7D N3D C9D 121.4(12)
C8D N3D C9D 116.3(12)
N3D C9D H9DA 109.5
N3D C9D H9DB 109.5
H9DA C9D H9DB 109.5
N3D C9D H9DC 109.5
H9DA C9D H9DC 109.5
H9DB C9D H9DC 109.5
N3D C8D H8DA 109.5
N3D C8D H8DB 109.5
H8DA C8D H8DB 109.5
N3D C8D H8DC 109.5
H8DA C8D H8DC 109.5
H8DB C8D H8DC 109.5
C4D' N2D C5D' 125.2(16)
C6D N2D C4D 121.5(18)
C6D N2D C5D 125(2)
C4D N2D C5D 113.7(12)
C4D' N2D C6D' 120.3(16)
C5D' N2D C6D' 114.5(19)
N2D C6D H6DA 109.5
N2D C6D H6DB 109.5
H6DA C6D H6DB 109.5
N2D C6D H6DC 109.5
H6DA C6D H6DC 109.5
H6DB C6D H6DC 109.5
N2D C5D H5DA 109.5
N2D C5D H5DB 109.5
H5DA C5D H5DB 109.5
N2D C5D H5DC 109.5
H5DA C5D H5DC 109.5
H5DB C5D H5DC 109.5
O2D C4D N2D 121.7(11)
O2D C4D H4D 119.1
N2D C4D H4D 119.1
N2D C4D' O2D 122.9(19)
N2D C4D' H4D' 118.5
O2D C4D' H4D' 118.5
N2D C5D' H5DD 109.5
N2D C5D' H5DE 109.5
H5DD C5D' H5DE 109.5
N2D C5D' H5DF 109.5
H5DD C5D' H5DF 109.5
H5DE C5D' H5DF 109.5
N2D C6D' H6DD 109.5
N2D C6D' H6DE 109.5
H6DD C6D' H6DE 109.5
N2D C6D' H6DF 109.5
H6DD C6D' H6DF 109.5
H6DE C6D' H6DF 109.5
H1W O1W H2W 118(8)

loop_
_geom_bond_atom_site_label_1
_geom_bond_atom_site_label_2
_geom_bond_distance
Tb1 O7 2.335(5)
Tb1 O1 2.340(5)
Tb1 O5 2.353(5)
Tb1 O9 2.410(5)
Tb1 O4 2.478(5)
Tb1 O10 2.495(5)
Tb1 O3 2.499(5)
Tb1 N2 2.548(6)
Tb1 N1 2.619(6)
Tb1 C57 2.805(8)
Tb1 C15 2.845(7)
Tb1 Tb2 3.9172(3)
N1 C85 1.309(9)
N1 C89 1.369(9)
Tb2 O3 2.348(5)
Tb2 O2 2.356(5)
Tb2 O6 2.368(5)
Tb2 O12 2.443(6)
Tb2 O8 2.462(5)
Tb2 O11 2.485(6)
Tb2 O7 2.552(5)
Tb2 N4 2.581(6)
Tb2 N3 2.583(6)
Tb2 C71 2.774(9)
Tb2 C43 2.905(8)
N2 C96 1.314(10)
N2 C90 1.374(9)
O1 C1 1.261(9)
O2 C1 1.244(9)
O3 C15 1.257(9)
O5 C29 1.275(9)
O6 C29 1.263(9)
O7 C43 1.285(8)
O8 C43 1.265(9)
O9 C57 1.290(9)
O10 C57 1.235(10)
O11 C71 1.275(10)
O12 C71 1.214(11)
O14 C26 1.382(6)
O14 C28 1.411(9)
C14 O13 1.455(10)
C14 H14A 0.9800
C14 H14B 0.9800
C14 H14C 0.9800
O15 C40 1.373(8)
O15 C42 1.425(10)
O16 C54 1.366(6)
O16 C56 1.425(7)
O17 C68 1.369(9)
O17 C70 1.423(9)
O18 C82 1.366(10)
O18 C84 1.415(12)
N3 C97 1.327(9)
N3 C101 1.367(9)
N4 C108 1.321(10)
N4 C102 1.345(9)
O4 C15 1.247(9)
C1 C2 1.540(10)
C2 C4 1.528(9)
C2 C3 1.541(8)
C2 H2 1.0000
C3 H3A 0.9800
C3 H3B 0.9800
C3 H3C 0.9800
C4 C5 1.365(8)
C4 C9 1.420(9)
C5 C6 1.428(9)
C5 H5 0.9500
C6 C10 1.402(10)
C6 C7 1.413(11)
C7 C8 1.425(8)
C7 C13 1.447(8)
C8 C9 1.372(7)
C8 H8 0.9500
C9 H9 0.9500
C10 C11 1.378(10)
C10 H10 0.9500
C11 C12 1.393(10)
C11 H11 0.9500
C12 C13 1.364(9)
C12 O13 1.371(7)
C13 H13 0.9500
C15 C16 1.539(10)
C16 C18 1.510(8)
C16 C17 1.526(10)
C16 H16 1.0000
C17 H17A 0.9800
C17 H17B 0.9800
C17 H17C 0.9800
C18 C19 1.371(8)
C18 C23 1.404(9)
C23 C22 1.342(8)
C23 H23 0.9500
C19 C20 1.428(7)
C19 H19 0.9500
C20 C21 1.388(8)
C20 C24 1.422(7)
C21 C22 1.423(8)
C21 C27 1.429(8)
C22 H22 0.9500
C27 C26 1.377(8)
C27 H27 0.9500
C24 C25 1.366(8)
C24 H24 0.9500
C26 C25 1.391(9)
C25 H25 0.9500
C28 H28A 0.9800
C28 H28B 0.9800
C28 H28C 0.9800
C29 C30 1.535(11)
C30 C32 1.506(9)
C30 C31 1.526(10)
C30 H30 1.0000
C31 H31A 0.9800
C31 H31B 0.9800
C31 H31C 0.9800
C32 C33 1.366(7)
C32 C37 1.402(8)
C37 C36 1.397(11)
C37 H37 0.9500
C33 C34 1.412(7)
C33 H33 0.9500
C36 C35 1.404(9)
C36 H36 0.9500
C34 C35 1.413(7)
C34 C38 1.419(7)
C35 C41 1.416(9)
C38 C39 1.350(8)
C38 H38 0.9500
C39 C40 1.413(9)
C39 H39 0.9500
C40 C41 1.382(9)
C42 H42A 0.9800
C42 H42B 0.9800
C42 H42C 0.9800
C41 H41 0.9500
C43 C44 1.494(11)
C44 C46 1.509(9)
C44 C45 1.531(10)
C44 H44 1.0000
C45 H45A 0.9800
C45 H45B 0.9800
C45 H45C 0.9800
C46 C47 1.378(7)
C46 C51 1.418(8)
C47 C48 1.412(7)
C47 H47 0.9500
C48 C52 1.417(6)
C48 C49 1.419(7)
C49 C55 1.415(7)
C49 C50 1.423(7)
C50 C51 1.362(8)
C50 H50 0.9500
C51 H51 0.9500
C52 C53 1.363(8)
C52 H52 0.9500
C53 C54 1.417(8)
C53 H53 0.9500
C54 C55 1.367(7)
C56 H56A 0.9800
C56 H56B 0.9800
C56 H56C 0.9800
C55 H55 0.9500
C57 C58 1.540(10)
C58 C60 1.524(9)
C58 C59 1.548(9)
C58 H58 1.0000
C59 H59A 0.9800
C59 H59B 0.9800
C59 H59C 0.9800
C60 C61 1.357(9)
C60 C65 1.410(8)
C65 C64 1.356(11)
C65 H65 0.9500
C61 C62 1.448(9)
C61 H61 0.9500
C64 C63 1.405(11)
C64 H64 0.9500
C62 C63 1.393(9)
C62 C66 1.412(11)
C63 C69 1.427(10)
C66 C67 1.364(10)
C66 H66 0.9500
C67 C68 1.421(10)
C67 H67 0.9500
C68 C69 1.345(11)
C70 H70A 0.9800
C70 H70B 0.9800
C70 H70C 0.9800
C69 H69 0.9500
C71 C72 1.570(11)
C72 C73 1.477(10)
C72 C74 1.534(10)
C72 H72 1.0000
C73 H73A 0.9800
C73 H73B 0.9800
C73 H73C 0.9800
C74 C75 1.348(11)
C74 C79 1.398(11)
C79 C78 1.404(12)
C79 H79 0.9500
C75 C76 1.380(11)
C75 H75 0.9500
C78 C77 1.399(12)
C78 H78 0.9500
C76 C77 1.387(12)
C76 C80 1.469(12)
C77 C83 1.455(11)
C80 C81 1.391(13)
C80 H80 0.9500
C81 C82 1.453(15)
C81 H81 0.9500
C82 C83 1.321(14)
C84 H84A 0.9800
C84 H84B 0.9800
C84 H84C 0.9800
C83 H83 0.9500
C96 C95 1.422(10)
C96 H96 0.9500
C85 C86 1.409(9)
C85 H85 0.9500
C95 C94 1.346(9)
C95 H95 0.9500
C86 C87 1.368(8)
C86 H86 0.9500
C94 C93 1.403(9)
C94 H94 0.9500
C87 C88 1.398(9)
C87 H87 0.9500
C93 C90 1.410(9)
C93 C92 1.449(9)
C88 C89 1.400(10)
C88 C91 1.429(8)
C89 C90 1.432(9)
C92 C91 1.333(10)
C92 H92 0.9500
C91 H91 0.9500
C97 C98 1.407(11)
C97 H97 0.9500
C98 C99 1.365(9)
C98 H98 0.9500
C99 C100 1.386(9)
C99 H99 0.9500
C100 C101 1.427(10)
C100 C103 1.440(9)
C101 C102 1.433(9)
C102 C105 1.430(9)
C103 C104 1.348(9)
C103 H103 0.9500
C104 C105 1.435(9)
C104 H104 0.9500
C106 C107 1.362(9)
C106 C105 1.391(9)
C106 H106 0.9500
C107 C108 1.410(10)
C107 H107 0.9500
C108 H108 0.9500
O1D C1D 1.252(9)
N1D C1D 1.325(8)
N1D C2D 1.427(9)
N1D C3D 1.449(9)
C1D H1D 0.9500
C2D H2DA 0.9800
C2D H2DB 0.9800
C2D H2DC 0.9800
C3D H3DA 0.9800
C3D H3DB 0.9800
C3D H3DC 0.9800
O3D C7D 1.197(12)
C7D N3D 1.356(15)
C7D H7D 0.9500
N3D C8D 1.404(15)
N3D C9D 1.450(14)
C9D H9DA 0.9800
C9D H9DB 0.9800
C9D H9DC 0.9800
C8D H8DA 0.9800
C8D H8DB 0.9800
C8D H8DC 0.9800
O2D C4D 1.220(13)
O2D C4D' 1.3004(15)
N2D C4D' 1.29(2)
N2D C6D 1.35(3)
N2D C5D' 1.36(2)
N2D C4D 1.388(14)
N2D C5D 1.46(3)
N2D C6D' 1.49(3)
C6D H6DA 0.9800
C6D H6DB 0.9800
C6D H6DC 0.9800
C5D H5DA 0.9800
C5D H5DB 0.9800
C5D H5DC 0.9800
C4D H4D 0.9500
C4D' H4D' 0.9500
C5D' H5DD 0.9800
C5D' H5DE 0.9800
C5D' H5DF 0.9800
C6D' H6DD 0.9800
C6D' H6DE 0.9800
C6D' H6DF 0.9800
O1W H1W 0.938(15)
O1W H2W 0.937(12)
